data_1559537
loop_
_publ_author_name
'Christensen, A. Norlund'
'O-Reilly, K. P. J.'

_publ_section_title
;
 Superconducting Cuprates and Related Oxides. III. Crystal Structure of
 NdSrBaCu2.88O6.8 and of Nd1.33Ca0.25Ba1.42Cu2.92O6.8
;
_journal_name_full 'Acta Chemica Scandinavica'
_journal_page_first 958
_journal_page_last 960
_journal_paper_doi 10.3891/acta.chem.scand.45-0958
_journal_volume 45
_journal_year 1991
_chemical_formula_sum 'Ba1.42 Ca0.25 Cu2.92 Nd1.33 O6.8'
_chemical_formula_weight 691.216
_chemical_name_common
;
Nd1.33Ca0.25Ba1.42Cu2.92O6.8
;
_space_group_IT_number 123
_space_group_name_Hall '-P 4 2'
_space_group_name_H-M_alt 'P 4/m m m'
_symmetry_cell_setting tetragonal
_symmetry_Int_Tables_number 123
_symmetry_space_group_name_Hall '-P 4 2'
_symmetry_space_group_name_H-M 'P 4/m m m'
_cell_angle_alpha 90.
_cell_angle_beta 90.
_cell_angle_gamma 90.
_cell_formula_units_Z 1
_cell_length_a 3.8639(2)
_cell_length_b 3.8639(2)
_cell_length_c 11.6009(5)
_cell_volume 173.198(15)
_diffrn_ambient_temperature 35
_diffrn_radiation_probe x-ray
_diffrn_radiation_source synchrotron
_diffrn_radiation_wavelength 1.5405
_exptl_absorpt_coefficient_mu 145.849
_exptl_crystal_density_diffrn 6.627
_exptl_crystal_F_000 303
_pd_proc_ls_prof_R_factor 0.077
_pd_proc_ls_prof_wR_expected 0.057
_pd_proc_ls_prof_wR_factor 0.103
_refine_ls_R_Fsqd_factor 0.183
_refine_ls_R_I_factor 0.138
_cod_data_source_file Acta-Chem-Scand-1991-45-958-2.cif
_cod_data_source_block 2
_cod_original_cell_volume 173.198(19)
_cod_database_code 1559537

loop_
_space_group_symop_id
_space_group_symop_operation_xyz
1 x,y,z
2 -y,x,z
3 -x,-y,z
4 y,-x,z
5 x,-y,-z
6 y,x,-z
7 -x,y,-z
8 -y,-x,-z
9 -x,-y,-z
10 y,-x,-z
11 x,y,-z
12 -y,x,-z
13 -x,y,z
14 -y,-x,z
15 x,-y,z
16 y,x,z

loop_
_atom_site_label
_atom_site_type_symbol
_atom_site_thermal_displace_type
_atom_site_fract_x
_atom_site_fract_y
_atom_site_fract_z
_atom_site_occupancy
_atom_site_U_iso_or_equiv
_atom_site_calc_flag
_atom_site_refinement_flags
_atom_site_disorder_assembly
_atom_site_disorder_group
Nd1 Nd Uiso 0.50000 0.50000 0.50000 0.781(19) 0.0152(13) . . . .
Nd2 Nd Uiso 0.50000 0.50000 0.1830(10) 0.275(10) 0.0165(13) . . . .
Ba Ba Uiso 0.50000 0.50000 0.1830(10) 0.710(10) 0.0165(13) . . . .
Cu1 Cu Uiso 0.00000 0.00000 0.00000 0.920(19) 0.0291(13) . . . .
Cu2 Cu Uiso 0.00000 0.00000 0.3530(10) 1.000 0.0190(13) . . . -32
Ca1 Ca Uiso 0.50000 0.50000 0.50000 0.221(19) 0.0152(13) . . . .
Ca2 Ca Uiso 0.50000 0.50000 0.1830(10) 0.015(10) 0.0165(13) . . . .
O1 O Uiso 0.00000 0.00000 0.1770(10) 1.000 0.0342(13) . . . .
O2 O Uiso 0.00000 0.50000 0.372(2) 1.000 0.0291(13) . . . .
O3 O Uiso 0.00000 0.50000 0.00000 0.40(5) 0.0291(13) . . . .

loop_
_atom_type_symbol
_atom_type_description
_atom_type_scat_dispersion_real
_atom_type_scat_dispersion_imag
_atom_type_scat_source
Ba Ba -1.0111 8.4636 'S.Brennan & P.L.Cowan (1992).Rev.Sci.Instr.,63,650'
Cu Cu -1.9625 0.5898 'S.Brennan & P.L.Cowan (1992).Rev.Sci.Instr.,63,650'
Nd Nd -3.3342 10.8583 'S.Brennan & P.L.Cowan (1992).Rev.Sci.Instr.,63,650'
O O 0.0495 0.0323 'S.Brennan & P.L.Cowan (1992).Rev.Sci.Instr.,63,650'

loop_
_geom_angle_atom_site_label_1
_geom_angle_atom_site_label_2
_geom_angle_atom_site_label_3
_geom_angle
_geom_angle_site_symmetry_1
_geom_angle_site_symmetry_2
_geom_angle_site_symmetry_3
_geom_angle_publ_flag
Cu2 Nd1 O2 37.04(8) . . . yes
Cu2 Nd1 Cu2 73.72(12) . . 1_565 yes
Cu2 Nd1 Cu2 73.72(12) . . 1_655 yes
Cu2 Nd1 O2 98.8(4) . . 1_655 yes
Cu2 Nd1 Cu2 116.1(2) . . 1_665 yes
Cu2 Nd1 O2 37.04(8) . . 2_655 yes
Cu2 Nd1 O2 98.8(4) . . 2_665 yes
Cu2 Nd1 Cu2 63.9(2) . . 5_556 yes
Cu2 Nd1 O2 37.04(8) 1_565 . . yes
Cu2 Nd1 O2 98.8(4) 1_655 . . yes
O2 Nd1 O2 104.9(6) . . 1_655 yes
Cu2 Nd1 O2 98.8(4) 1_665 . . yes
O2 Nd1 O2 68.2(3) . . 2_655 yes
O2 Nd1 O2 68.2(3) . . 2_665 yes
Cu2 Nd1 O2 81.2(4) 5_556 . . yes
Cu2 Nd1 Cu2 116.1(2) 1_565 . 1_655 yes
Cu2 Nd1 O2 98.8(4) 1_565 . 1_655 yes
Cu2 Nd1 Cu2 73.72(12) 1_565 . 1_665 yes
Cu2 Nd1 O2 98.8(4) 1_565 . 2_655 yes
Cu2 Nd1 O2 37.04(8) 1_565 . 2_665 yes
Cu2 Nd1 Cu2 106.28(12) 1_565 . 5_556 yes
Cu2 Nd1 O2 37.04(8) 1_655 . 1_655 yes
Cu2 Nd1 Cu2 73.72(12) 1_655 . 1_665 yes
Cu2 Nd1 O2 37.04(8) 1_655 . 2_655 yes
Cu2 Nd1 O2 98.8(4) 1_655 . 2_665 yes
Cu2 Nd1 Cu2 106.28(12) 1_655 . 5_556 yes
Cu2 Nd1 O2 37.04(8) 1_665 . 1_655 yes
O2 Nd1 O2 68.2(3) 1_655 . 2_655 yes
O2 Nd1 O2 68.2(3) 1_655 . 2_665 yes
Cu2 Nd1 O2 142.97(8) 5_556 . 1_655 yes
Cu2 Nd1 O2 98.8(4) 1_665 . 2_655 yes
Cu2 Nd1 O2 37.04(8) 1_665 . 2_665 yes
Cu2 Nd1 Cu2 180.00 1_665 . 5_556 yes
O2 Nd1 O2 104.9(6) 2_655 . 2_665 yes
Cu2 Nd1 O2 81.2(4) 5_556 . 2_655 yes
Cu2 Nd1 O2 142.97(8) 5_556 . 2_665 yes
O1 Nd2 O1 89.96(2) . . 1_565 yes
O1 Nd2 O1 89.96(2) . . 1_655 yes
O1 Nd2 O1 177.1(6) . . 1_665 yes
O1 Nd2 O1 177.1(6) 1_565 . 1_655 yes
O1 Nd2 O1 89.96(2) 1_565 . 1_665 yes
O1 Nd2 O1 89.96(2) 1_655 . 1_665 yes
O1 Cu1 O1 180.00 . . 5_555 yes
Nd1 Cu2 O1 121.97(18) . . . yes
Nd1 Cu2 O2 49.0(4) . . . yes
Nd1 Cu2 Nd1 116.1(4) . . 1_445 yes
Nd1 Cu2 Nd1 73.72(16) . . 1_455 yes
Nd1 Cu2 Nd1 73.72(16) . . 1_545 yes
Nd1 Cu2 O2 122.4(6) . . 1_545 yes
Nd1 Cu2 Nd1 116.1(4) . . 2_545 yes
Nd1 Cu2 Nd1 73.72(16) . . 2_555 yes
Nd1 Cu2 O2 122.4(6) . . 2_555 yes
Nd1 Cu2 Nd1 73.72(16) . . 2_645 yes
Nd1 Cu2 O2 49.0(4) . . 2_655 yes
Nd1 Cu2 Nd1 116.1(4) . . 3_555 yes
Nd1 Cu2 Nd1 73.72(16) . . 3_565 yes
Nd1 Cu2 Nd1 73.72(16) . . 3_655 yes
Nd1 Cu2 Nd1 116.1(4) . . 4_455 yes
Nd1 Cu2 Nd1 73.72(16) . . 4_465 yes
Nd1 Cu2 Nd1 73.72(16) . . 4_555 yes
Nd1 Cu2 Nd1 116.1(4) . . 5_456 yes
Nd1 Cu2 Nd1 73.72(16) . . 5_466 yes
O1 Cu2 O2 96.5(8) . . . yes
Nd1 Cu2 O1 121.97(18) 1_445 . . yes
Nd1 Cu2 O1 121.97(18) 1_455 . . yes
Nd1 Cu2 O1 121.97(18) 1_545 . . yes
O1 Cu2 O2 96.5(8) . . 1_545 yes
Nd1 Cu2 O1 121.97(18) 2_545 . . yes
Nd1 Cu2 O1 121.97(18) 2_555 . . yes
O1 Cu2 O2 96.5(8) . . 2_555 yes
Nd1 Cu2 O1 121.97(18) 2_645 . . yes
Nd1 Cu2 O1 121.97(18) 2_655 . . yes
O1 Cu2 O2 96.5(8) . . 2_655 yes
Nd1 Cu2 O1 121.97(18) 3_555 . . yes
Nd1 Cu2 O1 121.97(18) 3_565 . . yes
Nd1 Cu2 O1 121.97(18) 3_655 . . yes
Nd1 Cu2 O1 121.97(18) 3_665 . . yes
Nd1 Cu2 O1 121.97(18) 4_455 . . yes
Nd1 Cu2 O1 121.97(18) 4_465 . . yes
Nd1 Cu2 O1 121.97(18) 4_555 . . yes
Nd1 Cu2 O1 121.97(18) 4_565 . . yes
Nd1 Cu2 O1 121.97(18) 5_456 . . yes
Nd1 Cu2 O1 121.97(18) 5_466 . . yes
Nd1 Cu2 O2 122.4(6) 1_445 . . yes
Nd1 Cu2 O2 49.0(4) 1_455 . . yes
Nd1 Cu2 O2 122.4(6) 1_545 . . yes
O2 Cu2 O2 167.0(12) . . 1_545 yes
Nd1 Cu2 O2 122.4(6) 2_545 . . yes
Nd1 Cu2 O2 49.0(4) 2_555 . . yes
O2 Cu2 O2 89.26(13) . . 2_555 yes
Nd1 Cu2 O2 122.4(6) 2_645 . . yes
Nd1 Cu2 O2 49.0(4) 2_655 . . yes
O2 Cu2 O2 89.26(13) . . 2_655 yes
Nd1 Cu2 O2 122.4(6) 3_555 . . yes
Nd1 Cu2 O2 49.0(4) 3_565 . . yes
Nd1 Cu2 O2 122.4(6) 3_655 . . yes
Nd1 Cu2 O2 49.0(4) 3_665 . . yes
Nd1 Cu2 O2 122.4(6) 4_455 . . yes
Nd1 Cu2 O2 49.0(4) 4_465 . . yes
Nd1 Cu2 O2 122.4(6) 4_555 . . yes
Nd1 Cu2 O2 49.0(4) 4_565 . . yes
Nd1 Cu2 O2 122.4(6) 5_456 . . yes
Nd1 Cu2 O2 49.0(4) 5_466 . . yes
Nd1 Cu2 Nd1 73.72(16) 1_445 . 1_455 yes
Nd1 Cu2 Nd1 73.72(16) 1_445 . 1_545 yes
Nd1 Cu2 O2 49.0(4) 1_445 . 1_545 yes
Nd1 Cu2 Nd1 73.72(16) 1_445 . 2_555 yes
Nd1 Cu2 O2 49.0(4) 1_445 . 2_555 yes
Nd1 Cu2 Nd1 73.72(16) 1_445 . 2_645 yes
Nd1 Cu2 Nd1 116.1(4) 1_445 . 2_655 yes
Nd1 Cu2 O2 122.4(6) 1_445 . 2_655 yes
Nd1 Cu2 Nd1 73.72(16) 1_445 . 3_565 yes
Nd1 Cu2 Nd1 73.72(16) 1_445 . 3_655 yes
Nd1 Cu2 Nd1 116.1(4) 1_445 . 3_665 yes
Nd1 Cu2 Nd1 73.72(16) 1_445 . 4_465 yes
Nd1 Cu2 Nd1 73.72(16) 1_445 . 4_555 yes
Nd1 Cu2 Nd1 116.1(4) 1_445 . 4_565 yes
Nd1 Cu2 Nd1 73.72(16) 1_445 . 5_466 yes
Nd1 Cu2 Nd1 116.1(4) 1_455 . 1_545 yes
Nd1 Cu2 O2 122.4(6) 1_455 . 1_545 yes
Nd1 Cu2 Nd1 73.72(16) 1_455 . 2_545 yes
Nd1 Cu2 O2 49.0(4) 1_455 . 2_555 yes
Nd1 Cu2 Nd1 116.1(4) 1_455 . 2_645 yes
Nd1 Cu2 Nd1 73.72(16) 1_455 . 2_655 yes
Nd1 Cu2 O2 122.4(6) 1_455 . 2_655 yes
Nd1 Cu2 Nd1 73.72(16) 1_455 . 3_555 yes
Nd1 Cu2 Nd1 116.1(4) 1_455 . 3_655 yes
Nd1 Cu2 Nd1 73.72(16) 1_455 . 3_665 yes
Nd1 Cu2 Nd1 73.72(16) 1_455 . 4_455 yes
Nd1 Cu2 Nd1 116.1(4) 1_455 . 4_555 yes
Nd1 Cu2 Nd1 73.72(16) 1_455 . 4_565 yes
Nd1 Cu2 Nd1 73.72(16) 1_455 . 5_456 yes
Nd1 Cu2 O2 49.0(4) 1_545 . 1_545 yes
Nd1 Cu2 Nd1 73.72(16) 1_545 . 2_545 yes
Nd1 Cu2 Nd1 116.1(4) 1_545 . 2_555 yes
Nd1 Cu2 O2 122.4(6) 1_545 . 2_555 yes
Nd1 Cu2 Nd1 73.72(16) 1_545 . 2_655 yes
Nd1 Cu2 O2 49.0(4) 1_545 . 2_655 yes
Nd1 Cu2 Nd1 73.72(16) 1_545 . 3_555 yes
Nd1 Cu2 Nd1 116.1(4) 1_545 . 3_565 yes
Nd1 Cu2 Nd1 73.72(16) 1_545 . 3_665 yes
Nd1 Cu2 Nd1 73.72(16) 1_545 . 4_455 yes
Nd1 Cu2 Nd1 116.1(4) 1_545 . 4_465 yes
Nd1 Cu2 Nd1 73.72(16) 1_545 . 4_565 yes
Nd1 Cu2 Nd1 73.72(16) 1_545 . 5_456 yes
Nd1 Cu2 Nd1 116.1(4) 1_545 . 5_466 yes
Nd1 Cu2 O2 49.0(4) 2_545 . 1_545 yes
Nd1 Cu2 O2 122.4(6) 2_555 . 1_545 yes
O2 Cu2 O2 89.26(13) 1_545 . 2_555 yes
Nd1 Cu2 O2 49.0(4) 2_645 . 1_545 yes
Nd1 Cu2 O2 122.4(6) 2_655 . 1_545 yes
O2 Cu2 O2 89.26(13) 1_545 . 2_655 yes
Nd1 Cu2 O2 49.0(4) 3_555 . 1_545 yes
Nd1 Cu2 O2 122.4(6) 3_565 . 1_545 yes
Nd1 Cu2 O2 49.0(4) 3_655 . 1_545 yes
Nd1 Cu2 O2 122.4(6) 3_665 . 1_545 yes
Nd1 Cu2 O2 49.0(4) 4_455 . 1_545 yes
Nd1 Cu2 O2 122.4(6) 4_465 . 1_545 yes
Nd1 Cu2 O2 49.0(4) 4_555 . 1_545 yes
Nd1 Cu2 O2 122.4(6) 4_565 . 1_545 yes
Nd1 Cu2 O2 49.0(4) 5_456 . 1_545 yes
Nd1 Cu2 O2 122.4(6) 5_466 . 1_545 yes
Nd1 Cu2 Nd1 73.72(16) 2_545 . 2_555 yes
Nd1 Cu2 O2 49.0(4) 2_545 . 2_555 yes
Nd1 Cu2 Nd1 73.72(16) 2_545 . 2_645 yes
Nd1 Cu2 Nd1 116.1(4) 2_545 . 2_655 yes
Nd1 Cu2 O2 122.4(6) 2_545 . 2_655 yes
Nd1 Cu2 Nd1 73.72(16) 2_545 . 3_565 yes
Nd1 Cu2 Nd1 73.72(16) 2_545 . 3_655 yes
Nd1 Cu2 Nd1 116.1(4) 2_545 . 3_665 yes
Nd1 Cu2 Nd1 73.72(16) 2_545 . 4_465 yes
Nd1 Cu2 Nd1 73.72(16) 2_545 . 4_555 yes
Nd1 Cu2 Nd1 116.1(4) 2_545 . 4_565 yes
Nd1 Cu2 Nd1 73.72(16) 2_545 . 5_466 yes
Nd1 Cu2 O2 49.0(4) 2_555 . 2_555 yes
Nd1 Cu2 Nd1 116.1(4) 2_555 . 2_645 yes
Nd1 Cu2 Nd1 73.72(16) 2_555 . 2_655 yes
Nd1 Cu2 O2 122.4(6) 2_555 . 2_655 yes
Nd1 Cu2 Nd1 73.72(16) 2_555 . 3_555 yes
Nd1 Cu2 Nd1 116.1(4) 2_555 . 3_655 yes
Nd1 Cu2 Nd1 73.72(16) 2_555 . 3_665 yes
Nd1 Cu2 Nd1 73.72(16) 2_555 . 4_455 yes
Nd1 Cu2 Nd1 116.1(4) 2_555 . 4_555 yes
Nd1 Cu2 Nd1 73.72(16) 2_555 . 4_565 yes
Nd1 Cu2 Nd1 73.72(16) 2_555 . 5_456 yes
Nd1 Cu2 O2 122.4(6) 2_645 . 2_555 yes
Nd1 Cu2 O2 122.4(6) 2_655 . 2_555 yes
O2 Cu2 O2 167.0(12) 2_555 . 2_655 yes
Nd1 Cu2 O2 49.0(4) 3_555 . 2_555 yes
Nd1 Cu2 O2 49.0(4) 3_565 . 2_555 yes
Nd1 Cu2 O2 122.4(6) 3_655 . 2_555 yes
Nd1 Cu2 O2 122.4(6) 3_665 . 2_555 yes
Nd1 Cu2 O2 49.0(4) 4_455 . 2_555 yes
Nd1 Cu2 O2 49.0(4) 4_465 . 2_555 yes
Nd1 Cu2 O2 122.4(6) 4_555 . 2_555 yes
Nd1 Cu2 O2 122.4(6) 4_565 . 2_555 yes
Nd1 Cu2 O2 49.0(4) 5_456 . 2_555 yes
Nd1 Cu2 O2 49.0(4) 5_466 . 2_555 yes
Nd1 Cu2 Nd1 73.72(16) 2_645 . 2_655 yes
Nd1 Cu2 O2 49.0(4) 2_645 . 2_655 yes
Nd1 Cu2 Nd1 73.72(16) 2_645 . 3_555 yes
Nd1 Cu2 Nd1 116.1(4) 2_645 . 3_565 yes
Nd1 Cu2 Nd1 73.72(16) 2_645 . 3_665 yes
Nd1 Cu2 Nd1 73.72(16) 2_645 . 4_455 yes
Nd1 Cu2 Nd1 116.1(4) 2_645 . 4_465 yes
Nd1 Cu2 Nd1 73.72(16) 2_645 . 4_565 yes
Nd1 Cu2 Nd1 73.72(16) 2_645 . 5_456 yes
Nd1 Cu2 Nd1 116.1(4) 2_645 . 5_466 yes
Nd1 Cu2 O2 49.0(4) 2_655 . 2_655 yes
Nd1 Cu2 Nd1 116.1(4) 2_655 . 3_555 yes
Nd1 Cu2 Nd1 73.72(16) 2_655 . 3_565 yes
Nd1 Cu2 Nd1 73.72(16) 2_655 . 3_655 yes
Nd1 Cu2 Nd1 116.1(4) 2_655 . 4_455 yes
Nd1 Cu2 Nd1 73.72(16) 2_655 . 4_465 yes
Nd1 Cu2 Nd1 73.72(16) 2_655 . 4_555 yes
Nd1 Cu2 Nd1 116.1(4) 2_655 . 5_456 yes
Nd1 Cu2 Nd1 73.72(16) 2_655 . 5_466 yes
Nd1 Cu2 O2 122.4(6) 3_555 . 2_655 yes
Nd1 Cu2 O2 122.4(6) 3_565 . 2_655 yes
Nd1 Cu2 O2 49.0(4) 3_655 . 2_655 yes
Nd1 Cu2 O2 49.0(4) 3_665 . 2_655 yes
Nd1 Cu2 O2 122.4(6) 4_455 . 2_655 yes
Nd1 Cu2 O2 122.4(6) 4_465 . 2_655 yes
Nd1 Cu2 O2 49.0(4) 4_555 . 2_655 yes
Nd1 Cu2 O2 49.0(4) 4_565 . 2_655 yes
Nd1 Cu2 O2 122.4(6) 5_456 . 2_655 yes
Nd1 Cu2 O2 122.4(6) 5_466 . 2_655 yes
Nd1 Cu2 Nd1 73.72(16) 3_555 . 3_565 yes
Nd1 Cu2 Nd1 73.72(16) 3_555 . 3_655 yes
Nd1 Cu2 Nd1 116.1(4) 3_555 . 3_665 yes
Nd1 Cu2 Nd1 73.72(16) 3_555 . 4_465 yes
Nd1 Cu2 Nd1 73.72(16) 3_555 . 4_555 yes
Nd1 Cu2 Nd1 116.1(4) 3_555 . 4_565 yes
Nd1 Cu2 Nd1 73.72(16) 3_555 . 5_466 yes
Nd1 Cu2 Nd1 116.1(4) 3_565 . 3_655 yes
Nd1 Cu2 Nd1 73.72(16) 3_565 . 3_665 yes
Nd1 Cu2 Nd1 73.72(16) 3_565 . 4_455 yes
Nd1 Cu2 Nd1 116.1(4) 3_565 . 4_555 yes
Nd1 Cu2 Nd1 73.72(16) 3_565 . 4_565 yes
Nd1 Cu2 Nd1 73.72(16) 3_565 . 5_456 yes
Nd1 Cu2 Nd1 73.72(16) 3_655 . 3_665 yes
Nd1 Cu2 Nd1 73.72(16) 3_655 . 4_455 yes
Nd1 Cu2 Nd1 116.1(4) 3_655 . 4_465 yes
Nd1 Cu2 Nd1 73.72(16) 3_655 . 4_565 yes
Nd1 Cu2 Nd1 73.72(16) 3_655 . 5_456 yes
Nd1 Cu2 Nd1 116.1(4) 3_655 . 5_466 yes
Nd1 Cu2 Nd1 116.1(4) 3_665 . 4_455 yes
Nd1 Cu2 Nd1 73.72(16) 3_665 . 4_465 yes
Nd1 Cu2 Nd1 73.72(16) 3_665 . 4_555 yes
Nd1 Cu2 Nd1 116.1(4) 3_665 . 5_456 yes
Nd1 Cu2 Nd1 73.72(16) 3_665 . 5_466 yes
Nd1 Cu2 Nd1 73.72(16) 4_455 . 4_465 yes
Nd1 Cu2 Nd1 73.72(16) 4_455 . 4_555 yes
Nd1 Cu2 Nd1 116.1(4) 4_455 . 4_565 yes
Nd1 Cu2 Nd1 73.72(16) 4_455 . 5_466 yes
Nd1 Cu2 Nd1 116.1(4) 4_465 . 4_555 yes
Nd1 Cu2 Nd1 73.72(16) 4_465 . 4_565 yes
Nd1 Cu2 Nd1 73.72(16) 4_465 . 5_456 yes
Nd1 Cu2 Nd1 73.72(16) 4_555 . 4_565 yes
Nd1 Cu2 Nd1 73.72(16) 4_555 . 5_456 yes
Nd1 Cu2 Nd1 116.1(4) 4_555 . 5_466 yes
Nd1 Cu2 Nd1 116.1(4) 4_565 . 5_456 yes
Nd1 Cu2 Nd1 73.72(16) 4_565 . 5_466 yes
Nd1 Cu2 Nd1 73.72(16) 5_456 . 5_466 yes
Nd2 O1 Cu2 88.5(3) . . . yes
Nd2 O1 Nd2 177.1(6) . . 1_445 yes
Nd2 O1 Nd2 89.96(1) . . 1_455 yes
Nd2 O1 Nd2 89.96(1) . . 1_545 yes
Nd2 O1 Nd2 177.1(6) . . 2_545 yes
Nd2 O1 Nd2 89.96(1) . . 2_555 yes
Nd2 O1 Nd2 89.96(1) . . 2_645 yes
Nd2 O1 Nd2 177.1(6) . . 3_555 yes
Nd2 O1 Nd2 89.96(1) . . 3_565 yes
Nd2 O1 Nd2 89.96(1) . . 3_655 yes
Nd2 O1 Nd2 177.1(6) . . 4_455 yes
Nd2 O1 Nd2 89.96(1) . . 4_465 yes
Nd2 O1 Nd2 89.96(1) . . 4_555 yes
Cu1 O1 Cu2 180.00(2) . . . yes
Nd2 O1 Cu2 88.5(3) 1_445 . . yes
Nd2 O1 Cu2 88.5(3) 1_455 . . yes
Nd2 O1 Cu2 88.5(3) 1_545 . . yes
Nd2 O1 Cu2 88.5(3) 2_545 . . yes
Nd2 O1 Cu2 88.5(3) 2_555 . . yes
Cu1 O1 Cu2 180.00 2_555 . . yes
Nd2 O1 Cu2 88.5(3) 2_645 . . yes
Nd2 O1 Cu2 88.5(3) 2_655 . . yes
Nd2 O1 Cu2 88.5(3) 3_555 . . yes
Cu1 O1 Cu2 180.00 3_555 . . yes
Nd2 O1 Cu2 88.5(3) 3_565 . . yes
Nd2 O1 Cu2 88.5(3) 3_655 . . yes
Nd2 O1 Cu2 88.5(3) 3_665 . . yes
Nd2 O1 Cu2 88.5(3) 4_455 . . yes
Nd2 O1 Cu2 88.5(3) 4_465 . . yes
Nd2 O1 Cu2 88.5(3) 4_555 . . yes
Cu1 O1 Cu2 180.00 4_555 . . yes
Nd2 O1 Cu2 88.5(3) 4_565 . . yes
Nd2 O1 Nd2 89.96(1) 1_445 . 1_455 yes
Nd2 O1 Nd2 89.96(1) 1_445 . 1_545 yes
Nd2 O1 Nd2 89.96(1) 1_445 . 2_555 yes
Nd2 O1 Nd2 89.96(1) 1_445 . 2_645 yes
Nd2 O1 Nd2 177.1(6) 1_445 . 2_655 yes
Nd2 O1 Nd2 89.96(1) 1_445 . 3_565 yes
Nd2 O1 Nd2 89.96(1) 1_445 . 3_655 yes
Nd2 O1 Nd2 177.1(6) 1_445 . 3_665 yes
Nd2 O1 Nd2 89.96(1) 1_445 . 4_465 yes
Nd2 O1 Nd2 89.96(1) 1_445 . 4_555 yes
Nd2 O1 Nd2 177.1(6) 1_445 . 4_565 yes
Nd2 O1 Nd2 177.1(6) 1_455 . 1_545 yes
Nd2 O1 Nd2 89.96(1) 1_455 . 2_545 yes
Nd2 O1 Nd2 177.1(6) 1_455 . 2_645 yes
Nd2 O1 Nd2 89.96(1) 1_455 . 2_655 yes
Nd2 O1 Nd2 89.96(1) 1_455 . 3_555 yes
Nd2 O1 Nd2 177.1(6) 1_455 . 3_655 yes
Nd2 O1 Nd2 89.96(1) 1_455 . 3_665 yes
Nd2 O1 Nd2 89.96(1) 1_455 . 4_455 yes
Nd2 O1 Nd2 177.1(6) 1_455 . 4_555 yes
Nd2 O1 Nd2 89.96(1) 1_455 . 4_565 yes
Nd2 O1 Nd2 89.96(1) 1_545 . 2_545 yes
Nd2 O1 Nd2 177.1(6) 1_545 . 2_555 yes
Nd2 O1 Nd2 89.96(1) 1_545 . 2_655 yes
Nd2 O1 Nd2 89.96(1) 1_545 . 3_555 yes
Nd2 O1 Nd2 177.1(6) 1_545 . 3_565 yes
Nd2 O1 Nd2 89.96(1) 1_545 . 3_665 yes
Nd2 O1 Nd2 89.96(1) 1_545 . 4_455 yes
Nd2 O1 Nd2 177.1(6) 1_545 . 4_465 yes
Nd2 O1 Nd2 89.96(1) 1_545 . 4_565 yes
Nd2 O1 Nd2 89.96(1) 2_545 . 2_555 yes
Nd2 O1 Nd2 89.96(1) 2_545 . 2_645 yes
Nd2 O1 Nd2 177.1(6) 2_545 . 2_655 yes
Nd2 O1 Nd2 89.96(1) 2_545 . 3_565 yes
Nd2 O1 Nd2 89.96(1) 2_545 . 3_655 yes
Nd2 O1 Nd2 177.1(6) 2_545 . 3_665 yes
Nd2 O1 Nd2 89.96(1) 2_545 . 4_465 yes
Nd2 O1 Nd2 89.96(1) 2_545 . 4_555 yes
Nd2 O1 Nd2 177.1(6) 2_545 . 4_565 yes
Nd2 O1 Nd2 177.1(6) 2_555 . 2_645 yes
Nd2 O1 Nd2 89.96(1) 2_555 . 2_655 yes
Nd2 O1 Nd2 89.96(1) 2_555 . 3_555 yes
Nd2 O1 Nd2 177.1(6) 2_555 . 3_655 yes
Nd2 O1 Nd2 89.96(1) 2_555 . 3_665 yes
Nd2 O1 Nd2 89.96(1) 2_555 . 4_455 yes
Nd2 O1 Nd2 177.1(6) 2_555 . 4_555 yes
Nd2 O1 Nd2 89.96(1) 2_555 . 4_565 yes
Nd2 O1 Nd2 89.96(1) 2_645 . 2_655 yes
Nd2 O1 Nd2 89.96(1) 2_645 . 3_555 yes
Nd2 O1 Nd2 177.1(6) 2_645 . 3_565 yes
Nd2 O1 Nd2 89.96(1) 2_645 . 3_665 yes
Nd2 O1 Nd2 89.96(1) 2_645 . 4_455 yes
Nd2 O1 Nd2 177.1(6) 2_645 . 4_465 yes
Nd2 O1 Nd2 89.96(1) 2_645 . 4_565 yes
Nd2 O1 Nd2 177.1(6) 2_655 . 3_555 yes
Nd2 O1 Nd2 89.96(1) 2_655 . 3_565 yes
Nd2 O1 Nd2 89.96(1) 2_655 . 3_655 yes
Nd2 O1 Nd2 177.1(6) 2_655 . 4_455 yes
Nd2 O1 Nd2 89.96(1) 2_655 . 4_465 yes
Nd2 O1 Nd2 89.96(1) 2_655 . 4_555 yes
Nd2 O1 Nd2 89.96(1) 3_555 . 3_565 yes
Nd2 O1 Nd2 89.96(1) 3_555 . 3_655 yes
Nd2 O1 Nd2 177.1(6) 3_555 . 3_665 yes
Nd2 O1 Nd2 89.96(1) 3_555 . 4_465 yes
Nd2 O1 Nd2 89.96(1) 3_555 . 4_555 yes
Nd2 O1 Nd2 177.1(6) 3_555 . 4_565 yes
Nd2 O1 Nd2 177.1(6) 3_565 . 3_655 yes
Nd2 O1 Nd2 89.96(1) 3_565 . 3_665 yes
Nd2 O1 Nd2 89.96(1) 3_565 . 4_455 yes
Nd2 O1 Nd2 177.1(6) 3_565 . 4_555 yes
Nd2 O1 Nd2 89.96(1) 3_565 . 4_565 yes
Nd2 O1 Nd2 89.96(1) 3_655 . 3_665 yes
Nd2 O1 Nd2 89.96(1) 3_655 . 4_455 yes
Nd2 O1 Nd2 177.1(6) 3_655 . 4_465 yes
Nd2 O1 Nd2 89.96(1) 3_655 . 4_565 yes
Nd2 O1 Nd2 177.1(6) 3_665 . 4_455 yes
Nd2 O1 Nd2 89.96(1) 3_665 . 4_465 yes
Nd2 O1 Nd2 89.96(1) 3_665 . 4_555 yes
Nd2 O1 Nd2 89.96(1) 4_455 . 4_465 yes
Nd2 O1 Nd2 89.96(1) 4_455 . 4_555 yes
Nd2 O1 Nd2 177.1(6) 4_455 . 4_565 yes
Nd2 O1 Nd2 177.1(6) 4_465 . 4_555 yes
Nd2 O1 Nd2 89.96(1) 4_465 . 4_565 yes
Nd2 O1 Nd2 89.96(1) 4_555 . 4_565 yes
Nd1 O2 Cu2 94.0(4) . . . yes
Nd1 O2 Nd1 104.9(9) . . 1_455 yes
Nd1 O2 Cu2 94.0(4) . . 1_565 yes
Nd1 O2 Nd1 104.9(9) . . 2_555 yes
Nd1 O2 Nd1 104.9(9) . . 3_565 yes
Nd1 O2 Nd1 104.9(9) . . 4_465 yes
Nd1 O2 Nd1 104.9(9) . . 5_466 yes
Nd1 O2 Cu2 94.0(4) 1_455 . . yes
Cu2 O2 Cu2 167.0(14) . . 1_565 yes
Nd1 O2 Cu2 94.0(4) 2_555 . . yes
Nd1 O2 Cu2 94.0(4) 2_655 . . yes
Nd1 O2 Cu2 94.0(4) 3_565 . . yes
Nd1 O2 Cu2 94.0(4) 3_665 . . yes
Nd1 O2 Cu2 94.0(4) 4_465 . . yes
Nd1 O2 Cu2 94.0(4) 4_565 . . yes
Nd1 O2 Cu2 94.0(4) 5_466 . . yes
Nd1 O2 Cu2 94.0(4) 1_455 . 1_565 yes
Nd1 O2 Nd1 104.9(9) 1_455 . 2_655 yes
Nd1 O2 Nd1 104.9(9) 1_455 . 3_665 yes
Nd1 O2 Nd1 104.9(9) 1_455 . 4_565 yes
Nd1 O2 Cu2 94.0(4) 2_555 . 1_565 yes
Nd1 O2 Cu2 94.0(4) 2_655 . 1_565 yes
Nd1 O2 Cu2 94.0(4) 3_565 . 1_565 yes
Nd1 O2 Cu2 94.0(4) 3_665 . 1_565 yes
Nd1 O2 Cu2 94.0(4) 4_465 . 1_565 yes
Nd1 O2 Cu2 94.0(4) 4_565 . 1_565 yes
Nd1 O2 Cu2 94.0(4) 5_466 . 1_565 yes
Nd1 O2 Nd1 104.9(9) 2_555 . 2_655 yes
Nd1 O2 Nd1 104.9(9) 2_555 . 3_665 yes
Nd1 O2 Nd1 104.9(9) 2_555 . 4_565 yes
Nd1 O2 Nd1 104.9(9) 2_655 . 3_565 yes
Nd1 O2 Nd1 104.9(9) 2_655 . 4_465 yes
Nd1 O2 Nd1 104.9(9) 2_655 . 5_466 yes
Nd1 O2 Nd1 104.9(9) 3_565 . 3_665 yes
Nd1 O2 Nd1 104.9(9) 3_565 . 4_565 yes
Nd1 O2 Nd1 104.9(9) 3_665 . 4_465 yes
Nd1 O2 Nd1 104.9(9) 3_665 . 5_466 yes
Nd1 O2 Nd1 104.9(9) 4_465 . 4_565 yes
Nd1 O2 Nd1 104.9(9) 4_565 . 5_466 yes

loop_
_geom_bond_atom_site_label_1
_geom_bond_atom_site_label_2
_geom_bond_distance
_geom_bond_site_symmetry_1
_geom_bond_site_symmetry_2
_geom_bond_publ_flag
Nd1 Cu2 3.221(6) . . yes
Nd1 O2 2.437(14) . . yes
Nd1 Cu2 3.221(6) . 1_565 yes
Nd1 Cu2 3.221(6) . 1_655 yes
Nd1 O2 2.437(14) . 1_655 yes
Nd1 Cu2 3.221(6) . 1_665 yes
Nd1 O2 2.437(14) . 2_655 yes
Nd1 O2 2.437(14) . 2_665 yes
Nd1 Cu2 3.221(6) . 5_556 yes
Nd2 O1 2.7331(4) . . yes
Nd2 O1 2.7331(4) . 1_565 yes
Nd2 O1 2.7331(4) . 1_655 yes
Nd2 O1 2.7331(4) . 1_665 yes
Cu1 O1 2.053(12) . . yes
Cu1 O1 2.053(12) . 5_555 yes
Cu2 O1 2.042(16) . . yes
Cu2 O2 1.945(3) . . yes
Cu2 O2 1.945(3) . 1_545 yes
Cu2 O2 1.945(3) . 2_555 yes
Cu2 O2 1.945(3) . 2_655 yes

loop_
_geom_torsion_atom_site_label_1
_geom_torsion_atom_site_label_2
_geom_torsion_atom_site_label_3
_geom_torsion_atom_site_label_4
_geom_torsion
_geom_torsion_site_symmetry_1
_geom_torsion_site_symmetry_2
_geom_torsion_site_symmetry_3
_geom_torsion_site_symmetry_4
_geom_torsion_publ_flag
O2 Nd1 Cu2 O1 68.6(8) . . . . no
O1 Cu2 O2 Nd1 -127.4(5) . . . . no
